data_1559044
loop_
_publ_author_name
'Dall&#x2019;Anese, Anna'
'Fiorindo, Mattia'
'Olivieri, Diego'
'Carfagna, Carla'
'Balducci, Gabriele'
'Alessio, Enzo'
'Durand, J\'er\^ome'
'Milani, Barbara'

_publ_section_title
;
 Pd-Catalyzed CO/Vinyl Arene Copolymerization: when the Stereochemistry is
 Controlled by the Comonomer
;
_journal_issue 18
_journal_name_full Macromolecules
_journal_page_first 7783
_journal_page_last 7794
_journal_paper_doi 10.1021/acs.macromol.0c01461
_journal_volume 53
_journal_year 2020
_chemical_formula_moiety 'C22 H19 Cl N2 Pd'
_chemical_formula_sum 'C22 H19 Cl N2 Pd'
_chemical_formula_weight 853.24
_space_group_crystal_system orthorhombic
_space_group_IT_number 61
_space_group_name_Hall '-P 2ac 2ab'
_space_group_name_H-M_alt 'P b c a'
_atom_sites_solution_hydrogens mixed
_audit_creation_method SHELXL-2017/1
_cell_angle_alpha 90
_cell_angle_beta 90
_cell_angle_gamma 90
_cell_formula_units_Z 8
_cell_length_a 8.939(4)
_cell_length_b 10.6180(17)
_cell_length_c 38.547(5)
_cell_measurement_reflns_used 35056
_cell_measurement_temperature 173(2)
_cell_measurement_theta_max 29.083
_cell_measurement_theta_min 1.041
_cell_volume 3658.7(18)
_computing_cell_refinement 'XDS (Kabsch, 2010)'
_computing_data_collection 'Elettra XRD1 Data Collection SW'
_computing_data_reduction 'XDS - CCP4'
_computing_molecular_graphics
;
ShelXle (Hubschle et al. 2011)
Coot (Emsley et al., 2010) 
Ortep3 for Windows (Farrugia, 2012)
;
_computing_publication_material 'private software'
_computing_structure_refinement 'SHELXL-2014/7 (Sheldrick, 2014)'
_computing_structure_solution 'SHELXT (Sheldrick, 2015), Sir2014 (Burla, 2015)'
_diffrn_ambient_temperature 173(2)
_diffrn_measured_fraction_theta_full 0.973
_diffrn_measured_fraction_theta_max 0.980
_diffrn_measurement_device_type
;
Huber 4-circles Kappa Goniometer, Pilatus 2M detector
;
_diffrn_measurement_method 'Rotating crystal'
_diffrn_radiation_monochromator graphite
_diffrn_radiation_type synchrotron
_diffrn_radiation_wavelength 0.700
_diffrn_reflns_av_R_equivalents 0.0896
_diffrn_reflns_av_unetI/netI 0.0398
_diffrn_reflns_Laue_measured_fraction_full 0.973
_diffrn_reflns_Laue_measured_fraction_max 0.980
_diffrn_reflns_limit_h_max 12
_diffrn_reflns_limit_h_min -12
_diffrn_reflns_limit_k_max 14
_diffrn_reflns_limit_k_min -14
_diffrn_reflns_limit_l_max 53
_diffrn_reflns_limit_l_min -53
_diffrn_reflns_number 61073
_diffrn_reflns_point_group_measured_fraction_full 0.973
_diffrn_reflns_point_group_measured_fraction_max 0.980
_diffrn_reflns_theta_full 24.835
_diffrn_reflns_theta_max 29.083
_diffrn_reflns_theta_min 1.041
_diffrn_source 'Elettra Synchrotron - XRD1 BL'
_exptl_absorpt_coefficient_mu 1.106
_exptl_absorpt_correction_T_max 1.622
_exptl_absorpt_correction_T_min 0.724
_exptl_absorpt_correction_type refdelf
_exptl_absorpt_process_details
;
        Parkin S,Moezzi B & Hope H, (1995) J. Appl. Cryst. 28, 53-56
        Cubic fit to sin(theta)/lambda - 24 parameters
;
_exptl_crystal_colour orange
_exptl_crystal_density_diffrn 1.646
_exptl_crystal_description plate
_exptl_crystal_F_000 1824
_exptl_crystal_size_max 0.250
_exptl_crystal_size_mid 0.100
_exptl_crystal_size_min 0.100
_refine_diff_density_max 1.563
_refine_diff_density_min -1.031
_refine_diff_density_rms 0.149
_refine_ls_extinction_coef 0.0153(5)
_refine_ls_extinction_expression Fc^*^=kFc[1+0.001xFc^2^\l^3^/sin(2\q)]^-1/4^
_refine_ls_extinction_method 'SHELXL-2017/1 (Sheldrick 2017)'
_refine_ls_goodness_of_fit_ref 1.011
_refine_ls_hydrogen_treatment mixed
_refine_ls_matrix_type full
_refine_ls_number_parameters 245
_refine_ls_number_reflns 5031
_refine_ls_number_restraints 6
_refine_ls_restrained_S_all 1.011
_refine_ls_R_factor_all 0.0362
_refine_ls_R_factor_gt 0.0361
_refine_ls_shift/su_max 0.001
_refine_ls_shift/su_mean 0.000
_refine_ls_structure_factor_coef Fsqd
_refine_ls_weighting_details 'w=1/[\s^2^(Fo^2^)+(0.0668P)^2^+3.0864P] where P=(Fo^2^+2Fc^2^)/3'
_refine_ls_weighting_scheme calc
_refine_ls_wR_factor_gt 0.1052
_refine_ls_wR_factor_ref 0.1053
_reflns_Friedel_coverage 0.000
_reflns_number_gt 5004
_reflns_number_total 5031
_reflns_threshold_expression 'I > 2\s(I)'
_cod_data_source_file ma0c01461_si_005.cif
_cod_data_source_block mf10-05
_cod_depositor_comments
;
Adding full bibliography for 1559040--1559045.cif.

2022-09-17
Z value and formula fixed to values more according to usual
chemical conventions.                 miguel
;
_cod_original_formula_sum 'C176 H152 Cl8 N16 Pd8'
_cod_original_formula_weight 3625.93
_cod_original_formula_units_Z 1
_cod_database_code 1559044
_shelx_shelxl_version_number 2017/1
_shelx_space_group_comment
;
The symmetry employed for this shelxl refinement is uniquely defined
by the following loop, which should always be used as a source of
symmetry information in preference to the above space-group names.
They are only intended as comments.
;
_shelx_estimated_absorpt_t_min 0.769
_shelx_estimated_absorpt_t_max 0.897

loop_
_space_group_symop_operation_xyz
'x, y, z'
'-x+1/2, -y, z+1/2'
'-x, y+1/2, -z+1/2'
'x+1/2, -y+1/2, -z'
'-x, -y, -z'
'x-1/2, y, -z-1/2'
'x, -y-1/2, z-1/2'
'-x-1/2, y-1/2, z'

loop_
_atom_site_label
_atom_site_type_symbol
_atom_site_fract_x
_atom_site_fract_y
_atom_site_fract_z
_atom_site_U_iso_or_equiv
_atom_site_adp_type
_atom_site_occupancy
_atom_site_site_symmetry_order
_atom_site_calc_flag
_atom_site_refinement_flags_posn
_atom_site_refinement_flags_adp
_atom_site_refinement_flags_occupancy
_atom_site_disorder_assembly
_atom_site_disorder_group
Pd1 Pd 0.49332(2) 0.25923(2) 0.42069(2) 0.01932(9) Uani 1 1 d . . . . .
C1 C 0.3194(2) 0.3190(2) 0.39099(4) 0.0263(4) Uani 1 1 d . . . . .
H1A H 0.227602 0.276138 0.398324 0.039 Uiso 1 1 calc R U . . .
H1B H 0.307143 0.410127 0.393723 0.039 Uiso 1 1 calc R U . . .
H1C H 0.339665 0.299394 0.366587 0.039 Uiso 1 1 calc R U . . .
Cl1 Cl 0.32804(5) 0.12754(4) 0.44888(2) 0.02853(12) Uani 1 1 d . . . . .
N1 N 0.68664(16) 0.20792(15) 0.44980(4) 0.0216(3) Uani 1 1 d . . . . .
N2 N 0.65643(16) 0.36769(13) 0.39762(3) 0.0193(3) Uani 1 1 d . . . . .
C2 C 0.6957(2) 0.12658(18) 0.47622(5) 0.0261(3) Uani 1 1 d . . . . .
H2 H 0.608174 0.082374 0.483097 0.031 Uiso 1 1 calc R U . . .
C3 C 0.8287(2) 0.10435(19) 0.49400(5) 0.0278(4) Uani 1 1 d . . . . .
H3 H 0.831112 0.048356 0.513213 0.033 Uiso 1 1 calc R U . . .
C4 C 0.9570(2) 0.16531(19) 0.48317(4) 0.0257(3) Uani 1 1 d . . . . .
H4 H 1.049565 0.149985 0.494518 0.031 Uiso 1 1 calc R U . . .
C5 C 0.9497(2) 0.24948(16) 0.45545(5) 0.0228(3) Uani 1 1 d . . . . .
H5 H 1.036785 0.291962 0.447554 0.027 Uiso 1 1 calc R U . . .
C6 C 0.8116(2) 0.26988(16) 0.43958(4) 0.0194(3) Uani 1 1 d . . . . .
C7 C 0.79117(18) 0.35795(15) 0.41028(4) 0.0194(3) Uani 1 1 d . . . . .
C8 C 0.9233(2) 0.43030(17) 0.39730(4) 0.0239(3) Uani 1 1 d D . . . .
H8A H 0.9887(17) 0.3720(15) 0.3847(4) 0.036 Uiso 1 1 d D U . . .
H8B H 0.9777(18) 0.4657(16) 0.4171(3) 0.036 Uiso 1 1 d D U . . .
H8C H 0.892(2) 0.4986(11) 0.3818(4) 0.036 Uiso 1 1 d D U . . .
C9 C 0.63164(19) 0.44381(15) 0.36740(4) 0.0199(3) Uani 1 1 d . . . . .
C10 C 0.69128(19) 0.40838(16) 0.33617(4) 0.0199(3) Uani 1 1 d . . . . .
H10 H 0.754771 0.336773 0.334898 0.024 Uiso 1 1 calc R U . . .
C11 C 0.65836(19) 0.47883(15) 0.30537(4) 0.0196(3) Uani 1 1 d . . . . .
C12 C 0.7114(2) 0.44073(16) 0.27277(4) 0.0219(3) Uani 1 1 d . . . . .
H12 H 0.779574 0.372329 0.271213 0.026 Uiso 1 1 calc R U . . .
C13 C 0.66511(19) 0.50228(16) 0.24248(5) 0.0217(3) Uani 1 1 d . . . . .
C14 C 0.7093(2) 0.45972(19) 0.20866(4) 0.0259(3) Uani 1 1 d . . . . .
H14 H 0.776160 0.390640 0.206520 0.031 Uiso 1 1 calc R U . . .
C15 C 0.6558(2) 0.51776(19) 0.17945(5) 0.0273(4) Uani 1 1 d . . . . .
H15 H 0.684511 0.487335 0.157251 0.033 Uiso 1 1 calc R U . . .
C16 C 0.5582(2) 0.62276(19) 0.18193(5) 0.0291(4) Uani 1 1 d . . . . .
H16 H 0.521873 0.661989 0.161442 0.035 Uiso 1 1 calc R U . . .
C17 C 0.5163(2) 0.6676(2) 0.21375(6) 0.0291(4) Uani 1 1 d . . . . .
H17 H 0.452222 0.738846 0.215097 0.035 Uiso 1 1 calc R U . . .
C18 C 0.5672(2) 0.60910(15) 0.24507(4) 0.0218(3) Uani 1 1 d . . . . .
C19 C 0.5214(2) 0.65098(18) 0.27787(5) 0.0234(3) Uani 1 1 d . . . . .
H19 H 0.460432 0.724017 0.279597 0.028 Uiso 1 1 calc R U . . .
C20 C 0.56348(19) 0.58739(15) 0.30810(4) 0.0203(3) Uani 1 1 d . . . . .
C21 C 0.50806(19) 0.62299(19) 0.34156(5) 0.0229(4) Uani 1 1 d . . . . .
H21 H 0.448504 0.696673 0.343724 0.027 Uiso 1 1 calc R U . . .
C22 C 0.5391(2) 0.55312(17) 0.37040(4) 0.0227(3) Uani 1 1 d . . . . .
H22 H 0.499551 0.576959 0.392314 0.027 Uiso 1 1 calc R U . . .

loop_
_atom_site_aniso_label
_atom_site_aniso_U_11
_atom_site_aniso_U_22
_atom_site_aniso_U_33
_atom_site_aniso_U_23
_atom_site_aniso_U_13
_atom_site_aniso_U_12
Pd1 0.01933(12) 0.02008(12) 0.01855(12) -0.00364(4) 0.00076(4) -0.00013(4)
C1 0.0237(8) 0.0348(9) 0.0205(7) -0.0043(7) -0.0071(6) 0.0076(7)
Cl1 0.0264(2) 0.0277(2) 0.0314(2) -0.00152(16) 0.00767(15) -0.00377(16)
N1 0.0218(6) 0.0240(7) 0.0190(6) -0.0005(5) 0.0009(5) 0.0005(5)
N2 0.0224(6) 0.0187(6) 0.0167(6) -0.0019(5) 0.0001(5) 0.0006(5)
C2 0.0284(8) 0.0259(8) 0.0240(7) 0.0014(6) 0.0039(6) 0.0020(7)
C3 0.0354(9) 0.0257(8) 0.0222(7) 0.0036(6) 0.0008(7) 0.0057(7)
C4 0.0295(9) 0.0268(9) 0.0208(7) -0.0010(6) -0.0043(6) 0.0047(7)
C5 0.0245(9) 0.0251(8) 0.0187(7) -0.0027(6) -0.0012(7) 0.0008(6)
C6 0.0229(8) 0.0195(7) 0.0159(7) -0.0033(5) 0.0009(6) 0.0010(6)
C7 0.0227(7) 0.0192(7) 0.0162(6) -0.0029(5) 0.0000(5) 0.0000(6)
C8 0.0236(7) 0.0252(8) 0.0229(7) 0.0000(6) -0.0011(6) -0.0038(6)
C9 0.0227(7) 0.0185(7) 0.0184(7) -0.0017(5) -0.0017(5) 0.0002(6)
C10 0.0225(7) 0.0178(7) 0.0195(7) -0.0013(5) -0.0009(5) 0.0029(6)
C11 0.0225(7) 0.0172(7) 0.0192(7) -0.0003(5) 0.0001(5) -0.0008(6)
C12 0.0236(7) 0.0208(7) 0.0212(7) 0.0004(6) 0.0015(6) 0.0025(6)
C13 0.0234(7) 0.0211(7) 0.0205(7) 0.0012(5) 0.0012(6) -0.0028(6)
C14 0.0272(8) 0.0290(8) 0.0216(7) -0.0005(6) 0.0041(6) -0.0004(7)
C15 0.0306(9) 0.0310(9) 0.0202(7) 0.0015(6) 0.0023(6) -0.0051(7)
C16 0.0395(10) 0.0268(8) 0.0208(7) 0.0055(6) -0.0020(7) -0.0043(8)
C17 0.0401(10) 0.0214(9) 0.0259(9) 0.0053(7) -0.0016(7) 0.0016(7)
C18 0.0285(8) 0.0157(7) 0.0214(7) 0.0017(5) -0.0006(6) -0.0030(6)
C19 0.0319(8) 0.0136(8) 0.0247(8) 0.0004(6) -0.0006(6) 0.0012(6)
C20 0.0251(8) 0.0147(6) 0.0209(7) -0.0021(5) -0.0010(6) -0.0012(6)
C21 0.0275(9) 0.0172(8) 0.0239(9) -0.0044(7) -0.0007(6) 0.0028(5)
C22 0.0274(8) 0.0201(7) 0.0206(7) -0.0058(6) -0.0009(6) 0.0017(7)

loop_
_atom_type_symbol
_atom_type_description
_atom_type_scat_dispersion_real
_atom_type_scat_dispersion_imag
_atom_type_scat_source
Pd Pd -1.0218 0.9968 'International Tables Vol C Tables 4.2.6.8 and 6.1.1.4'
Cl Cl 0.1472 0.1563 'International Tables Vol C Tables 4.2.6.8 and 6.1.1.4'
C C 0.0033 0.0016 'International Tables Vol C Tables 4.2.6.8 and 6.1.1.4'
H H 0.0000 0.0000 'International Tables Vol C Tables 4.2.6.8 and 6.1.1.4'
N N 0.0064 0.0033 'International Tables Vol C Tables 4.2.6.8 and 6.1.1.4'

loop_
_geom_angle_atom_site_label_1
_geom_angle_atom_site_label_2
_geom_angle_atom_site_label_3
_geom_angle
_geom_angle_site_symmetry_1
_geom_angle_site_symmetry_3
_geom_angle_publ_flag
C1 Pd1 N2 97.11(8) . . ?
C1 Pd1 N1 175.33(7) . . ?
N2 Pd1 N1 78.25(6) . . ?
C1 Pd1 Cl1 87.98(7) . . ?
N2 Pd1 Cl1 174.77(4) . . ?
N1 Pd1 Cl1 96.68(5) . . ?
Pd1 C1 H1A 109.5 . . ?
Pd1 C1 H1B 109.5 . . ?
H1A C1 H1B 109.5 . . ?
Pd1 C1 H1C 109.5 . . ?
H1A C1 H1C 109.5 . . ?
H1B C1 H1C 109.5 . . ?
C2 N1 C6 119.01(16) . . ?
C2 N1 Pd1 127.94(13) . . ?
C6 N1 Pd1 113.04(12) . . ?
C7 N2 C9 119.43(14) . . ?
C7 N2 Pd1 116.61(11) . . ?
C9 N2 Pd1 123.78(11) . . ?
N1 C2 C3 122.40(18) . . ?
N1 C2 H2 118.8 . . ?
C3 C2 H2 118.8 . . ?
C4 C3 C2 118.73(17) . . ?
C4 C3 H3 120.6 . . ?
C2 C3 H3 120.6 . . ?
C3 C4 C5 119.52(17) . . ?
C3 C4 H4 120.2 . . ?
C5 C4 H4 120.2 . . ?
C4 C5 C6 118.51(18) . . ?
C4 C5 H5 120.7 . . ?
C6 C5 H5 120.7 . . ?
N1 C6 C5 121.79(16) . . ?
N1 C6 C7 115.30(15) . . ?
C5 C6 C7 122.90(16) . . ?
N2 C7 C6 116.79(15) . . ?
N2 C7 C8 124.31(15) . . ?
C6 C7 C8 118.89(15) . . ?
C7 C8 H8A 108.2(12) . . ?
C7 C8 H8B 109.2(12) . . ?
H8A C8 H8B 109.4(2) . . ?
C7 C8 H8C 111.2(12) . . ?
H8A C8 H8C 109.4(2) . . ?
H8B C8 H8C 109.4(2) . . ?
C10 C9 C22 121.29(15) . . ?
C10 C9 N2 119.92(15) . . ?
C22 C9 N2 118.74(14) . . ?
C9 C10 C11 120.31(15) . . ?
C9 C10 H10 119.8 . . ?
C11 C10 H10 119.8 . . ?
C12 C11 C20 119.79(15) . . ?
C12 C11 C10 121.47(15) . . ?
C20 C11 C10 118.68(14) . . ?
C13 C12 C11 120.83(16) . . ?
C13 C12 H12 119.6 . . ?
C11 C12 H12 119.6 . . ?
C12 C13 C18 119.38(15) . . ?
C12 C13 C14 121.94(16) . . ?
C18 C13 C14 118.66(16) . . ?
C15 C14 C13 120.61(18) . . ?
C15 C14 H14 119.7 . . ?
C13 C14 H14 119.7 . . ?
C14 C15 C16 120.84(17) . . ?
C14 C15 H15 119.6 . . ?
C16 C15 H15 119.6 . . ?
C17 C16 C15 120.15(17) . . ?
C17 C16 H16 119.9 . . ?
C15 C16 H16 119.9 . . ?
C16 C17 C18 121.16(19) . . ?
C16 C17 H17 119.4 . . ?
C18 C17 H17 119.4 . . ?
C19 C18 C17 121.98(17) . . ?
C19 C18 C13 119.45(16) . . ?
C17 C18 C13 118.55(16) . . ?
C18 C19 C20 121.32(17) . . ?
C18 C19 H19 119.3 . . ?
C20 C19 H19 119.3 . . ?
C19 C20 C21 122.00(16) . . ?
C19 C20 C11 119.08(15) . . ?
C21 C20 C11 118.83(15) . . ?
C22 C21 C20 121.31(17) . . ?
C22 C21 H21 119.3 . . ?
C20 C21 H21 119.3 . . ?
C21 C22 C9 119.52(16) . . ?
C21 C22 H22 120.2 . . ?
C9 C22 H22 120.2 . . ?

loop_
_geom_bond_atom_site_label_1
_geom_bond_atom_site_label_2
_geom_bond_distance
_geom_bond_site_symmetry_2
_geom_bond_publ_flag
Pd1 C1 2.0320(18) . ?
Pd1 N2 2.0598(15) . ?
Pd1 N1 2.1314(16) . ?
Pd1 Cl1 2.3064(6) . ?
C1 H1A 0.9800 . ?
C1 H1B 0.9800 . ?
C1 H1C 0.9800 . ?
N1 C2 1.338(2) . ?
N1 C6 1.355(2) . ?
N2 C7 1.304(2) . ?
N2 C9 1.435(2) . ?
C2 C3 1.392(3) . ?
C2 H2 0.9500 . ?
C3 C4 1.382(3) . ?
C3 H3 0.9500 . ?
C4 C5 1.394(3) . ?
C4 H4 0.9500 . ?
C5 C6 1.394(3) . ?
C5 H5 0.9500 . ?
C6 C7 1.478(2) . ?
C7 C8 1.495(2) . ?
C8 H8A 0.9800(10) . ?
C8 H8B 0.9801(11) . ?
C8 H8C 0.9801(10) . ?
C9 C10 1.369(2) . ?
C9 C22 1.430(2) . ?
C10 C11 1.433(2) . ?
C10 H10 0.9500 . ?
C11 C12 1.403(2) . ?
C11 C20 1.435(2) . ?
C12 C13 1.401(2) . ?
C12 H12 0.9500 . ?
C13 C18 1.436(2) . ?
C13 C14 1.435(2) . ?
C14 C15 1.370(3) . ?
C14 H14 0.9500 . ?
C15 C16 1.419(3) . ?
C15 H15 0.9500 . ?
C16 C17 1.368(3) . ?
C16 H16 0.9500 . ?
C17 C18 1.432(3) . ?
C17 H17 0.9500 . ?
C18 C19 1.402(2) . ?
C19 C20 1.398(2) . ?
C19 H19 0.9500 . ?
C20 C21 1.433(2) . ?
C21 C22 1.365(3) . ?
C21 H21 0.9500 . ?
C22 H22 0.9500 . ?

loop_
_geom_torsion_atom_site_label_1
_geom_torsion_atom_site_label_2
_geom_torsion_atom_site_label_3
_geom_torsion_atom_site_label_4
_geom_torsion
_geom_torsion_site_symmetry_1
_geom_torsion_site_symmetry_2
_geom_torsion_site_symmetry_3
_geom_torsion_site_symmetry_4
_geom_torsion_publ_flag
C6 N1 C2 C3 0.9(3) . . . . ?
Pd1 N1 C2 C3 -177.70(14) . . . . ?
N1 C2 C3 C4 -2.3(3) . . . . ?
C2 C3 C4 C5 1.6(3) . . . . ?
C3 C4 C5 C6 0.3(3) . . . . ?
C2 N1 C6 C5 1.1(3) . . . . ?
Pd1 N1 C6 C5 179.96(13) . . . . ?
C2 N1 C6 C7 -179.89(15) . . . . ?
Pd1 N1 C6 C7 -1.08(18) . . . . ?
C4 C5 C6 N1 -1.8(3) . . . . ?
C4 C5 C6 C7 179.37(16) . . . . ?
C9 N2 C7 C6 -175.00(14) . . . . ?
Pd1 N2 C7 C6 0.29(18) . . . . ?
C9 N2 C7 C8 5.6(2) . . . . ?
Pd1 N2 C7 C8 -179.14(12) . . . . ?
N1 C6 C7 N2 0.6(2) . . . . ?
C5 C6 C7 N2 179.51(15) . . . . ?
N1 C6 C7 C8 -179.98(15) . . . . ?
C5 C6 C7 C8 -1.0(2) . . . . ?
C7 N2 C9 C10 66.8(2) . . . . ?
Pd1 N2 C9 C10 -108.13(16) . . . . ?
C7 N2 C9 C22 -115.79(18) . . . . ?
Pd1 N2 C9 C22 69.28(18) . . . . ?
C22 C9 C10 C11 -1.8(3) . . . . ?
N2 C9 C10 C11 175.55(15) . . . . ?
C9 C10 C11 C12 -176.53(16) . . . . ?
C9 C10 C11 C20 0.7(2) . . . . ?
C20 C11 C12 C13 -4.2(3) . . . . ?
C10 C11 C12 C13 172.94(16) . . . . ?
C11 C12 C13 C18 2.7(3) . . . . ?
C11 C12 C13 C14 -175.52(17) . . . . ?
C12 C13 C14 C15 176.51(18) . . . . ?
C18 C13 C14 C15 -1.7(3) . . . . ?
C13 C14 C15 C16 1.3(3) . . . . ?
C14 C15 C16 C17 0.1(3) . . . . ?
C15 C16 C17 C18 -1.1(3) . . . . ?
C16 C17 C18 C19 -177.74(19) . . . . ?
C16 C17 C18 C13 0.6(3) . . . . ?
C12 C13 C18 C19 0.9(3) . . . . ?
C14 C13 C18 C19 179.16(16) . . . . ?
C12 C13 C18 C17 -177.50(17) . . . . ?
C14 C13 C18 C17 0.8(3) . . . . ?
C17 C18 C19 C20 175.37(18) . . . . ?
C13 C18 C19 C20 -2.9(3) . . . . ?
C18 C19 C20 C21 -174.98(17) . . . . ?
C18 C19 C20 C11 1.4(3) . . . . ?
C12 C11 C20 C19 2.2(2) . . . . ?
C10 C11 C20 C19 -175.10(16) . . . . ?
C12 C11 C20 C21 178.69(16) . . . . ?
C10 C11 C20 C21 1.4(2) . . . . ?
C19 C20 C21 C22 173.89(18) . . . . ?
C11 C20 C21 C22 -2.5(3) . . . . ?
C20 C21 C22 C9 1.5(3) . . . . ?
C10 C9 C22 C21 0.7(3) . . . . ?
N2 C9 C22 C21 -176.65(16) . . . . ?
